data_7712183
loop_
_publ_author_name
'David, Arthur H. G.'
'Goodwin, Rosemary J.'
'White, Nicholas G.'

_publ_section_title
;
 Supramolecular chemistry of two new bis(1,2,3-triazolyl)pyridine
 macrocycles: metal complexation, self-assembly and anion binding.
;
_journal_issue 7
_journal_name_full 'Dalton transactions (Cambridge, England : 2003)'
_journal_page_first 1902
_journal_page_last 1912
_journal_paper_doi 10.1039/d2dt03985k
_journal_volume 52
_journal_year 2023
_chemical_compound_source synthesized
_chemical_formula_moiety 'C37 H35 N9 O6, C2 H6 O S, C H2 Cl2'
_chemical_formula_sum 'C40 H43 Cl2 N9 O7 S'
_chemical_formula_weight 864.79
_space_group_IT_number 15
_space_group_name_Hall '-C 2yc'
_space_group_name_H-M_alt 'C 1 2/c 1'
_symmetry_cell_setting monoclinic
_symmetry_space_group_name_Hall '-C 2yc'
_symmetry_space_group_name_H-M 'C 1 2/c 1'
_atom_sites_solution_hydrogens difmap
_atom_sites_solution_primary other
_audit_update_record
;
2022-12-08 deposited with the CCDC.	2023-01-16 downloaded from the CCDC.
;
_cell_angle_alpha 90
_cell_angle_beta 109.6762(19)
_cell_angle_gamma 90
_cell_formula_units_Z 8
_cell_length_a 20.1781(4)
_cell_length_b 22.0626(4)
_cell_length_c 19.6871(3)
_cell_measurement_reflns_used 10419
_cell_measurement_temperature 150
_cell_measurement_theta_max 73.4
_cell_measurement_theta_min 3.07
_cell_volume 8252.6(3)
_computing_cell_refinement 'CrysAlisPro, (Agilent, 2011)'
_computing_data_collection 'SuperNova, (Oxford Diffraction, 2010)'
_computing_data_reduction 'CrysAlisPro, (Agilent, 2011)'
_computing_publication_material 'CRYSTALS (Betteridge et al., 2003)'
_computing_structure_refinement 'CRYSTALS (Betteridge et al., 2003)'
_computing_structure_solution 'Superflip (Palatinus & Chapuis, 2007)'
_diffrn_ambient_temperature 150
_diffrn_measured_fraction_theta_full 0.998
_diffrn_measured_fraction_theta_max 0.994
_diffrn_measurement_device Area
_diffrn_measurement_device_type 'Oxford Diffraction SuperNova'
_diffrn_measurement_method \w
_diffrn_radiation_monochromator graphite
_diffrn_radiation_type 'Cu K\a'
_diffrn_radiation_wavelength 1.54184
_diffrn_reflns_av_R_equivalents 0.034
_diffrn_reflns_limit_h_max 25
_diffrn_reflns_limit_h_min -24
_diffrn_reflns_limit_k_max 27
_diffrn_reflns_limit_k_min -27
_diffrn_reflns_limit_l_max 20
_diffrn_reflns_limit_l_min -24
_diffrn_reflns_number 33265
_diffrn_reflns_theta_full 72.270
_diffrn_reflns_theta_max 73.745
_diffrn_reflns_theta_min 3.069
_diffrn_standards_number 0
_exptl_absorpt_coefficient_mu 2.400
_exptl_absorpt_correction_T_max 1.00
_exptl_absorpt_correction_T_min 0.96
_exptl_absorpt_correction_type multi-scan
_exptl_absorpt_process_details 'CrysAlisPro, (Agilent, 2011)'
_exptl_crystal_colour colourless
_exptl_crystal_density_diffrn 1.392
_exptl_crystal_density_method 'not measured'
_exptl_crystal_description block
_exptl_crystal_F_000 3616
_exptl_crystal_recrystallization_method 'Re-crystallisation from solvent: DMSO/methanol/dichloromethane'
_exptl_crystal_size_max 0.17
_exptl_crystal_size_mid 0.12
_exptl_crystal_size_min 0.07
_refine_diff_density_max 1.26
_refine_diff_density_min -1.52
_refine_ls_extinction_method None
_refine_ls_goodness_of_fit_ref 0.9996
_refine_ls_hydrogen_treatment mixed
_refine_ls_matrix_type full
_refine_ls_number_parameters 538
_refine_ls_number_reflns 7732
_refine_ls_number_restraints 6
_refine_ls_R_factor_all 0.0754
_refine_ls_R_factor_gt 0.0671
_refine_ls_shift/su_max 0.0006900
_refine_ls_shift/su_mean 0.0000357
_refine_ls_structure_factor_coef Fsqd
_refine_ls_weighting_details
;
 Method, part 1, Chebychev polynomial, (Watkin, 1994, Prince, 1982) 
 [weight] = 1.0/[A~0~*T~0~(x)+A~1~*T~1~(x) ... +A~n-1~]*T~n-1~(x)] 
 where A~i~ are the Chebychev coefficients listed below and x= Fcalc/Fmax 
 Method = Robust Weighting (Prince, 1982) 
 W = [weight] * [1-(deltaF/6*sigmaF)^2^]^2^ 
 A~i~ are: 
 0.257E+04 0.433E+04 0.266E+04 0.110E+04 241. 
;
_refine_ls_weighting_scheme calc
_refine_ls_wR_factor_all 0.1970
_refine_ls_wR_factor_gt 0.1880
_refine_ls_wR_factor_ref 0.1970
_reflns_limit_h_max 23
_reflns_limit_h_min -25
_reflns_limit_k_max 27
_reflns_limit_k_min 0
_reflns_limit_l_max 24
_reflns_limit_l_min 0
_reflns_number_gt 6625
_reflns_number_total 8309
_reflns_threshold_expression I>2.0\s(I)
_oxford_diffrn_Wilson_B_factor 2.24
_oxford_diffrn_Wilson_scale 1.08
_oxford_refine_ls_r_factor_ref 0.0754
_oxford_refine_ls_scale 0.986(4)
_oxford_reflns_number_all 7732
_oxford_reflns_threshold_expression_ref I>-3.0\s(I)
_cod_data_source_file d2dt03985k4.cif
_cod_data_source_block 8
_cod_depositor_comments
;
The following automatic conversions were performed:

data item '_atom_sites_solution_primary' value 'Other' was changed to
'other' in accordance with the
/home/data/users/saulius/crontab/automatic-downloads/rss-feeds/RSC/lib/dictionaries/cif_core.dic
dictionary named 'cif_core.dic' version 2.4.2 last updated on
2011-04-26.

Automatic conversion script
Id: cif_fix_values 7556 2019-12-06 15:28:31Z antanas 

 Adding full bibliography for 7712183--7712190.cif.
;
_cod_original_cell_volume 8252.58(14)
_cod_original_sg_symbol_H-M 'C 2/c '
_cod_database_code 7712183

loop_
_symmetry_equiv_pos_as_xyz
x,y,z
-x,-y,-z
x+1/2,y+1/2,z
-x+1/2,-y+1/2,-z
x,-y,z+1/2
-x,y,-z+1/2
x+1/2,-y+1/2,z+1/2
-x+1/2,y+1/2,-z+1/2

loop_
_atom_site_label
_atom_site_type_symbol
_atom_site_fract_x
_atom_site_fract_y
_atom_site_fract_z
_atom_site_U_iso_or_equiv
_atom_site_occupancy
_atom_site_adp_type
_atom_site_refinement_flags_posn
_atom_site_refinement_flags_adp
_atom_site_refinement_flags_occupancy
_atom_site_disorder_assembly
_atom_site_disorder_group
_atom_site_attached_hydrogens
N1 N 0.61437(13) 0.23700(11) 0.29002(12) 0.0224 1.0000 Uani . . . . . .
C2 C 0.64160(16) 0.28878(13) 0.27461(15) 0.0234 1.0000 Uani . . . . . .
C3 C 0.69490(16) 0.29013(14) 0.24429(15) 0.0259 1.0000 Uani . . . . . .
C4 C 0.72057(16) 0.23593(15) 0.22863(16) 0.0276 1.0000 Uani . . . . . .
C5 C 0.69335(15) 0.18211(14) 0.24426(15) 0.0268 1.0000 Uani . . . . . .
C6 C 0.64007(15) 0.18470(13) 0.27487(14) 0.0232 1.0000 Uani . . . . . .
C7 C 0.60989(15) 0.12921(13) 0.29303(14) 0.0220 1.0000 Uani . . . . . .
C8 C 0.56214(15) 0.12246(13) 0.32845(14) 0.0220 1.0000 Uani . . . . . .
N9 N 0.62831(14) 0.07302(11) 0.27682(14) 0.0278 1.0000 Uani . . . . . .
N10 N 0.59438(14) 0.03223(11) 0.30050(13) 0.0275 1.0000 Uani . . . . . .
N11 N 0.55380(12) 0.06204(11) 0.33194(11) 0.0209 1.0000 Uani . . . . . .
C12 C 0.51392(15) 0.02708(13) 0.36799(15) 0.0241 1.0000 Uani . . . . . .
C13 C 0.55761(15) 0.01599(12) 0.44586(14) 0.0228 1.0000 Uani . . . . . .
O14 O 0.55790(11) 0.07153(9) 0.48352(10) 0.0256 1.0000 Uani . . . . . .
C15 C 0.59535(14) 0.07216(13) 0.55631(14) 0.0203 1.0000 Uani . . . . . .
C16 C 0.63743(15) 0.02468(12) 0.59326(15) 0.0235 1.0000 Uani . . . . . .
C17 C 0.67279(15) 0.02939(13) 0.66713(15) 0.0237 1.0000 Uani . . . . . .
C18 C 0.66594(14) 0.08106(12) 0.70427(14) 0.0191 1.0000 Uani . . . . . .
C19 C 0.62508(15) 0.12888(13) 0.66643(15) 0.0247 1.0000 Uani . . . . . .
C20 C 0.58975(16) 0.12445(13) 0.59308(15) 0.0250 1.0000 Uani . . . . . .
O21 O 0.69629(10) 0.08915(8) 0.77731(10) 0.0210 1.0000 Uani . . . . . .
C22 C 0.74581(14) 0.04456(12) 0.81726(14) 0.0203 1.0000 Uani . . . . . .
C23 C 0.75999(14) 0.05918(12) 0.89619(14) 0.0195 1.0000 Uani D . . . . .
N24 N 0.78830(12) 0.12025(10) 0.91385(12) 0.0180 1.0000 Uani D . . . . .
O25 O 0.90216(11) 0.09020(9) 0.95162(12) 0.0265 1.0000 Uani . . . . . .
C26 C 0.85809(14) 0.13071(12) 0.93825(13) 0.0180 1.0000 Uani D . . . . .
C27 C 0.87889(14) 0.19658(12) 0.94689(13) 0.0181 1.0000 Uani . . . . . .
C28 C 0.83339(14) 0.24204(12) 0.95195(13) 0.0176 1.0000 Uani . . . . . .
C29 C 0.85269(15) 0.30282(12) 0.95372(14) 0.0203 1.0000 Uani . . . . . .
C30 C 0.91949(15) 0.31778(13) 0.95255(14) 0.0239 1.0000 Uani . . . . . .
C31 C 0.96588(15) 0.27225(14) 0.94956(16) 0.0260 1.0000 Uani . . . . . .
C32 C 0.94610(15) 0.21184(13) 0.94674(15) 0.0222 1.0000 Uani . . . . . .
O33 O 0.82458(12) 0.40337(9) 0.97850(12) 0.0301 1.0000 Uani . . . . . .
C34 C 0.80283(15) 0.35304(12) 0.95337(14) 0.0210 1.0000 Uani D . . . . .
N35 N 0.73366(13) 0.34033(10) 0.92150(13) 0.0228 1.0000 Uani D . . . . .
C36 C 0.67994(16) 0.38674(13) 0.90703(15) 0.0245 1.0000 Uani D . . . . .
C37 C 0.66179(17) 0.41192(12) 0.83128(15) 0.0254 1.0000 Uani . . . . . .
O38 O 0.63862(11) 0.36224(9) 0.78181(10) 0.0256 1.0000 Uani . . . . . .
C39 C 0.62462(14) 0.37520(12) 0.70976(14) 0.0203 1.0000 Uani . . . . . .
C40 C 0.61785(15) 0.32541(12) 0.66449(15) 0.0226 1.0000 Uani . . . . . .
C41 C 0.60311(15) 0.33322(13) 0.59132(15) 0.0229 1.0000 Uani . . . . . .
C42 C 0.59432(14) 0.39168(12) 0.56194(14) 0.0188 1.0000 Uani . . . . . .
C43 C 0.60234(15) 0.44140(12) 0.60684(15) 0.0221 1.0000 Uani . . . . . .
C44 C 0.61753(15) 0.43326(12) 0.68084(15) 0.0233 1.0000 Uani . . . . . .
O45 O 0.57797(11) 0.39469(9) 0.48806(10) 0.0235 1.0000 Uani . . . . . .
C46 C 0.56342(17) 0.45282(13) 0.45469(15) 0.0255 1.0000 Uani . . . . . .
C47 C 0.52115(16) 0.44393(13) 0.37604(15) 0.0259 1.0000 Uani . . . . . .
N48 N 0.55973(13) 0.41093(11) 0.33726(12) 0.0230 1.0000 Uani . . . . . .
N49 N 0.59641(15) 0.44108(12) 0.30193(15) 0.0317 1.0000 Uani . . . . . .
N50 N 0.62870(16) 0.40099(12) 0.27580(15) 0.0331 1.0000 Uani . . . . . .
C51 C 0.56848(15) 0.35126(13) 0.33315(15) 0.0232 1.0000 Uani . . . . . .
C52 C 0.61260(15) 0.34457(13) 0.29392(15) 0.0228 1.0000 Uani . . . . . .
S1 S 0.59924(3) 0.20553(3) 0.82371(3) 0.0226 1.0000 Uani . . . . . .
O2 O 0.67363(10) 0.21651(9) 0.87223(12) 0.0270 1.0000 Uani . . . . . .
Cl3 Cl 0.67431(8) 0.20104(7) 0.48362(9) 0.0847 1.0000 Uani . . . . . .
Cl4 Cl 0.73830(8) 0.08448(8) 0.47760(11) 0.0961 1.0000 Uani . . . . . .
C57 C 0.57405(16) 0.13329(14) 0.84820(17) 0.0288 1.0000 Uani . . . . . .
C58 C 0.54440(16) 0.25217(16) 0.85664(17) 0.0322 1.0000 Uani . . . . . .
C59 C 0.7398(3) 0.1491(3) 0.5315(3) 0.0800 1.0000 Uani . . . . . .
H171 H 0.7007 -0.0015 0.6919 0.0311 1.0000 Uiso R . . . . .
H161 H 0.6434 -0.0115 0.5711 0.0298 1.0000 Uiso R . . . . .
H132 H 0.6050 0.0056 0.4481 0.0273 1.0000 Uiso R . . . . .
H131 H 0.5348 -0.0156 0.4648 0.0287 1.0000 Uiso R . . . . .
H122 H 0.5013 -0.0119 0.3426 0.0308 1.0000 Uiso R . . . . .
H121 H 0.4725 0.0515 0.3653 0.0299 1.0000 Uiso R . . . . .
H81 H 0.5408 0.1532 0.3487 0.0287 1.0000 Uiso R . . . . .
H511 H 0.5474 0.3220 0.3522 0.0306 1.0000 Uiso R . . . . .
H472 H 0.5115 0.4836 0.3534 0.0331 1.0000 Uiso R . . . . .
H471 H 0.4767 0.4234 0.3720 0.0330 1.0000 Uiso R . . . . .
H461 H 0.6065 0.4747 0.4608 0.0329 1.0000 Uiso R . . . . .
H462 H 0.5326 0.4746 0.4770 0.0340 1.0000 Uiso R . . . . .
H431 H 0.6030 0.4818 0.5892 0.0268 1.0000 Uiso R . . . . .
H441 H 0.6194 0.4672 0.7096 0.0309 1.0000 Uiso R . . . . .
H371 H 0.7054 0.4286 0.8268 0.0306 1.0000 Uiso R . . . . .
H372 H 0.6253 0.4431 0.8213 0.0308 1.0000 Uiso R . . . . .
H361 H 0.6935 0.4208 0.9432 0.0291 1.0000 Uiso R . . . . .
H362 H 0.6388 0.3645 0.9102 0.0306 1.0000 Uiso R . . . . .
H281 H 0.7891 0.2335 0.9560 0.0230 1.0000 Uiso R . . . . .
H231 H 0.7931 0.0309 0.9248 0.0258 1.0000 Uiso R . . . . .
H232 H 0.7170 0.0563 0.9067 0.0253 1.0000 Uiso R . . . . .
H222 H 0.7891 0.0441 0.8061 0.0250 1.0000 Uiso R . . . . .
H221 H 0.7260 0.0048 0.8051 0.0242 1.0000 Uiso R . . . . .
H321 H 0.9776 0.1818 0.9442 0.0276 1.0000 Uiso R . . . . .
H311 H 1.0110 0.2818 0.9541 0.0327 1.0000 Uiso R . . . . .
H301 H 0.9286 0.3592 0.9546 0.0300 1.0000 Uiso R . . . . .
H401 H 0.6237 0.2846 0.6821 0.0302 1.0000 Uiso R . . . . .
H411 H 0.5966 0.2993 0.5609 0.0277 1.0000 Uiso R . . . . .
H31 H 0.7121 0.3269 0.2345 0.0328 1.0000 Uiso R . . . . .
H41 H 0.7562 0.2359 0.2104 0.0344 1.0000 Uiso R . . . . .
H51 H 0.7106 0.1435 0.2361 0.0326 1.0000 Uiso R . . . . .
H201 H 0.5600 0.1570 0.5677 0.0315 1.0000 Uiso R . . . . .
H191 H 0.6229 0.1656 0.6936 0.0323 1.0000 Uiso R . . . . .
H592 H 0.7834 0.1705 0.5389 0.1000 1.0000 Uiso R . . . . .
H591 H 0.7341 0.1375 0.5785 0.0992 1.0000 Uiso R . . . . .
H571 H 0.5936 0.1021 0.8276 0.0470 1.0000 Uiso R . . . . .
H582 H 0.4967 0.2401 0.8312 0.0497 1.0000 Uiso R . . . . .
H241 H 0.7608(10) 0.1503(8) 0.8975(16) 0.0222 1.0000 Uiso D . . . . .
H573 H 0.5893 0.1297 0.9005 0.0453 1.0000 Uiso R . . . . .
H572 H 0.5220 0.1303 0.8307 0.0462 1.0000 Uiso R . . . . .
H581 H 0.5487 0.2944 0.8447 0.0503 1.0000 Uiso R . . . . .
H351 H 0.7213(10) 0.3038(9) 0.9050(18) 0.0278 1.0000 Uiso D . . . . .
H583 H 0.5552 0.2471 0.9063 0.0511 1.0000 Uiso R . . . . .

loop_
_atom_site_aniso_label
_atom_site_aniso_U_11
_atom_site_aniso_U_22
_atom_site_aniso_U_33
_atom_site_aniso_U_23
_atom_site_aniso_U_13
_atom_site_aniso_U_12
N1 0.0264(12) 0.0240(12) 0.0196(11) 0.0001(9) 0.0115(9) 0.0008(9)
C2 0.0279(14) 0.0263(14) 0.0180(13) 0.0005(10) 0.0103(11) -0.0011(11)
C3 0.0262(14) 0.0330(16) 0.0190(13) 0.0044(11) 0.0082(11) -0.0026(12)
C4 0.0239(14) 0.0423(17) 0.0191(13) 0.0006(12) 0.0105(11) 0.0030(12)
C5 0.0266(14) 0.0327(16) 0.0224(14) -0.0015(11) 0.0100(12) 0.0046(12)
C6 0.0259(14) 0.0277(14) 0.0164(12) -0.0007(11) 0.0075(11) 0.0024(11)
C7 0.0253(14) 0.0235(13) 0.0172(12) -0.0029(10) 0.0071(11) 0.0034(10)
C8 0.0273(14) 0.0225(13) 0.0165(12) -0.0028(10) 0.0078(11) 0.0026(10)
N9 0.0351(14) 0.0235(12) 0.0287(13) -0.0017(10) 0.0156(11) 0.0058(10)
N10 0.0356(13) 0.0246(12) 0.0249(12) -0.0010(10) 0.0134(10) 0.0033(10)
N11 0.0243(11) 0.0240(12) 0.0133(10) -0.0005(8) 0.0049(9) 0.0018(9)
C12 0.0275(14) 0.0248(14) 0.0179(13) -0.0017(11) 0.0048(11) -0.0042(11)
C13 0.0308(14) 0.0202(13) 0.0160(13) -0.0016(10) 0.0060(11) -0.0022(11)
O14 0.0364(11) 0.0229(10) 0.0134(9) -0.0023(7) 0.0030(8) 0.0037(8)
C15 0.0222(13) 0.0227(13) 0.0148(12) -0.0008(10) 0.0047(10) -0.0012(10)
C16 0.0316(14) 0.0175(13) 0.0201(13) -0.0030(10) 0.0070(11) 0.0017(11)
C17 0.0308(14) 0.0189(13) 0.0190(13) 0.0005(10) 0.0054(11) 0.0053(11)
C18 0.0210(12) 0.0201(12) 0.0147(12) -0.0025(10) 0.0039(10) -0.0027(10)
C19 0.0288(14) 0.0233(13) 0.0194(13) -0.0037(11) 0.0049(11) 0.0051(11)
C20 0.0315(15) 0.0225(13) 0.0193(13) 0.0000(11) 0.0064(11) 0.0094(11)
O21 0.0245(9) 0.0221(9) 0.0130(8) -0.0015(7) 0.0015(7) 0.0028(7)
C22 0.0238(13) 0.0185(12) 0.0164(12) -0.0009(10) 0.0039(10) 0.0005(10)
C23 0.0242(13) 0.0163(12) 0.0155(12) 0.0006(9) 0.0035(10) -0.0021(10)
N24 0.0177(10) 0.0161(10) 0.0178(10) 0.0003(8) 0.0026(8) 0.0018(8)
O25 0.0221(10) 0.0208(10) 0.0345(11) 0.0000(8) 0.0069(8) 0.0046(7)
C26 0.0208(12) 0.0204(13) 0.0120(11) -0.0007(9) 0.0045(10) 0.0001(10)
C27 0.0213(13) 0.0205(13) 0.0115(11) -0.0017(9) 0.0043(10) -0.0017(10)
C28 0.0193(12) 0.0199(12) 0.0119(11) -0.0006(9) 0.0028(9) -0.0033(10)
C29 0.0269(14) 0.0198(13) 0.0132(12) -0.0010(10) 0.0054(10) -0.0022(10)
C30 0.0304(15) 0.0209(13) 0.0179(12) -0.0010(10) 0.0050(11) -0.0082(11)
C31 0.0204(13) 0.0325(15) 0.0255(14) -0.0017(11) 0.0082(11) -0.0048(11)
C32 0.0222(13) 0.0253(14) 0.0196(13) -0.0042(10) 0.0075(11) 0.0003(10)
O33 0.0397(12) 0.0160(9) 0.0319(11) -0.0022(8) 0.0087(9) -0.0034(8)
C34 0.0321(14) 0.0160(12) 0.0139(12) 0.0023(9) 0.0064(10) -0.0025(11)
N35 0.0297(12) 0.0167(11) 0.0196(11) -0.0017(9) 0.0052(9) 0.0024(9)
C36 0.0320(15) 0.0240(14) 0.0176(13) 0.0018(10) 0.0084(11) 0.0079(11)
C37 0.0371(16) 0.0181(13) 0.0182(13) 0.0000(10) 0.0055(12) 0.0061(11)
O38 0.0376(11) 0.0201(9) 0.0169(9) 0.0023(7) 0.0064(8) 0.0012(8)
C39 0.0222(13) 0.0210(13) 0.0170(12) 0.0016(10) 0.0055(10) 0.0019(10)
C40 0.0261(14) 0.0164(12) 0.0225(13) 0.0012(10) 0.0044(11) -0.0012(10)
C41 0.0249(13) 0.0193(13) 0.0215(13) -0.0015(10) 0.0038(11) -0.0012(10)
C42 0.0200(12) 0.0196(13) 0.0160(12) 0.0009(10) 0.0049(10) -0.0002(10)
C43 0.0281(14) 0.0153(12) 0.0227(13) 0.0009(10) 0.0083(11) 0.0024(10)
C44 0.0319(15) 0.0170(13) 0.0212(13) 0.0008(10) 0.0091(11) 0.0013(11)
O45 0.0340(11) 0.0202(9) 0.0154(9) 0.0008(7) 0.0072(8) 0.0017(8)
C46 0.0365(15) 0.0217(14) 0.0175(13) 0.0016(10) 0.0081(12) 0.0032(11)
C47 0.0327(15) 0.0265(14) 0.0188(13) 0.0039(11) 0.0092(11) 0.0078(12)
N48 0.0298(12) 0.0237(12) 0.0168(11) 0.0032(9) 0.0095(9) 0.0001(9)
N49 0.0457(15) 0.0247(13) 0.0332(14) 0.0024(10) 0.0246(12) -0.0028(11)
N50 0.0476(16) 0.0253(13) 0.0367(14) 0.0012(11) 0.0277(13) -0.0046(11)
C51 0.0295(14) 0.0215(13) 0.0213(13) 0.0033(10) 0.0122(11) 0.0005(11)
C52 0.0270(14) 0.0241(14) 0.0195(13) 0.0021(10) 0.0106(11) -0.0031(11)
S1 0.0212(3) 0.0281(4) 0.0176(3) -0.0014(2) 0.0055(3) 0.0026(2)
O2 0.0165(9) 0.0247(10) 0.0373(11) -0.0024(8) 0.0058(8) 0.0002(7)
Cl3 0.0725(8) 0.0822(10) 0.0884(10) -0.0021(7) 0.0125(7) -0.0104(7)
Cl4 0.0671(8) 0.0996(11) 0.1293(14) -0.0241(10) 0.0430(9) -0.0012(7)
C57 0.0232(14) 0.0320(16) 0.0292(15) -0.0031(12) 0.0060(12) -0.0034(12)
C58 0.0247(14) 0.0395(17) 0.0284(16) -0.0084(13) 0.0037(12) 0.0076(13)
C59 0.061(3) 0.087(4) 0.081(4) -0.002(3) 0.009(3) -0.015(3)

loop_
_atom_type_symbol
_atom_type_scat_dispersion_real
_atom_type_scat_dispersion_imag
_atom_type_scat_Cromer_Mann_a1
_atom_type_scat_Cromer_Mann_b1
_atom_type_scat_Cromer_Mann_a2
_atom_type_scat_Cromer_Mann_b2
_atom_type_scat_Cromer_Mann_a3
_atom_type_scat_Cromer_Mann_b3
_atom_type_scat_Cromer_Mann_a4
_atom_type_scat_Cromer_Mann_b4
_atom_type_scat_Cromer_Mann_c
_atom_type_scat_source
C 0.0181 0.0091 2.3100 20.8439 1.0200 10.2075 1.5886 0.5687 0.8650 51.6512 0.2156 'International Tables Vol C 4.2.6.8 and 6.1.1.4'
H 0.0000 0.0000 0.4930 10.5109 0.3229 26.1257 0.1402 3.1424 0.0408 57.7998 0.0030 'International Tables Vol C 4.2.6.8 and 6.1.1.4'
N 0.0311 0.0180 12.2126 0.0057 3.1322 9.8933 2.0125 28.9975 1.1663 0.5826 -11.5290 'International Tables Vol C 4.2.6.8 and 6.1.1.4'
O 0.0492 0.0322 3.0485 13.2771 2.2868 5.7011 1.5463 0.3239 0.8670 32.9089 0.2508 'International Tables Vol C 4.2.6.8 and 6.1.1.4'
S 0.3331 0.5567 6.9053 1.4679 5.2034 22.2151 1.4379 0.2536 1.5863 56.1720 0.8669 'International Tables Vol C 4.2.6.8 and 6.1.1.4'
Cl 0.3639 0.7018 11.4604 0.0104 7.1964 1.1662 6.2556 18.5194 1.6455 47.7784 -9.5574 'International Tables Vol C 4.2.6.8 and 6.1.1.4'

loop_
_geom_angle_atom_site_label_1
_geom_angle_site_symmetry_1
_geom_angle_atom_site_label_2
_geom_angle_site_symmetry_2
_geom_angle_atom_site_label_3
_geom_angle_site_symmetry_3
_geom_angle
_geom_angle_publ_flag
C2 . N1 . C6 . 117.6(2) yes
N1 . C2 . C3 . 123.1(3) yes
N1 . C2 . C52 . 115.2(2) yes
C3 . C2 . C52 . 121.7(3) yes
C2 . C3 . C4 . 118.6(3) yes
C2 . C3 . H31 . 120.3 no
C4 . C3 . H31 . 121.1 no
C3 . C4 . C5 . 119.1(3) yes
C3 . C4 . H41 . 119.8 no
C5 . C4 . H41 . 121.0 no
C4 . C5 . C6 . 118.7(3) yes
C4 . C5 . H51 . 122.2 no
C6 . C5 . H51 . 119.1 no
C5 . C6 . N1 . 122.8(3) yes
C5 . C6 . C7 . 120.9(3) yes
N1 . C6 . C7 . 116.2(2) yes
C6 . C7 . C8 . 129.4(3) yes
C6 . C7 . N9 . 122.3(2) yes
C8 . C7 . N9 . 108.3(2) yes
C7 . C8 . N11 . 104.7(2) yes
C7 . C8 . H81 . 128.6 no
N11 . C8 . H81 . 126.6 no
C7 . N9 . N10 . 109.0(2) yes
N9 . N10 . N11 . 107.4(2) yes
N10 . N11 . C8 . 110.6(2) yes
N10 . N11 . C12 . 118.9(2) yes
C8 . N11 . C12 . 130.2(2) yes
N11 . C12 . C13 . 110.5(2) yes
N11 . C12 . H122 . 107.8 no
C13 . C12 . H122 . 109.7 no
N11 . C12 . H121 . 106.4 no
C13 . C12 . H121 . 109.8 no
H122 . C12 . H121 . 112.5 no
C12 . C13 . O14 . 106.7(2) yes
C12 . C13 . H132 . 108.3 no
O14 . C13 . H132 . 110.3 no
C12 . C13 . H131 . 108.4 no
O14 . C13 . H131 . 109.4 no
H132 . C13 . H131 . 113.5 no
C13 . O14 . C15 . 116.9(2) yes
O14 . C15 . C16 . 124.2(2) yes
O14 . C15 . C20 . 116.0(2) yes
C16 . C15 . C20 . 119.8(2) yes
C15 . C16 . C17 . 119.9(2) yes
C15 . C16 . H161 . 123.4 no
C17 . C16 . H161 . 116.7 no
C16 . C17 . C18 . 120.4(3) yes
C16 . C17 . H171 . 120.6 no
C18 . C17 . H171 . 119.0 no
C17 . C18 . C19 . 119.2(2) yes
C17 . C18 . O21 . 124.9(2) yes
C19 . C18 . O21 . 116.0(2) yes
C18 . C19 . C20 . 120.7(3) yes
C18 . C19 . H191 . 117.5 no
C20 . C19 . H191 . 121.8 no
C15 . C20 . C19 . 120.0(3) yes
C15 . C20 . H201 . 119.7 no
C19 . C20 . H201 . 120.2 no
C18 . O21 . C22 . 117.9(2) yes
O21 . C22 . C23 . 105.8(2) yes
O21 . C22 . H222 . 113.4 no
C23 . C22 . H222 . 111.1 no
O21 . C22 . H221 . 109.6 no
C23 . C22 . H221 . 111.7 no
H222 . C22 . H221 . 105.4 no
C22 . C23 . N24 . 111.3(2) yes
C22 . C23 . H231 . 108.7 no
N24 . C23 . H231 . 108.9 no
C22 . C23 . H232 . 109.5 no
N24 . C23 . H232 . 108.6 no
H231 . C23 . H232 . 109.7 no
C23 . N24 . C26 . 121.5(2) yes
C23 . N24 . H241 . 118.3(12) no
C26 . N24 . H241 . 118.0(12) no
N24 . C26 . O25 . 123.2(2) yes
N24 . C26 . C27 . 115.1(2) yes
O25 . C26 . C27 . 121.7(2) yes
C26 . C27 . C28 . 122.7(2) yes
C26 . C27 . C32 . 117.8(2) yes
C28 . C27 . C32 . 119.5(2) yes
C27 . C28 . C29 . 120.8(2) yes
C27 . C28 . H281 . 122.1 no
C29 . C28 . H281 . 117.0 no
C28 . C29 . C30 . 119.4(3) yes
C28 . C29 . C34 . 122.1(2) yes
C30 . C29 . C34 . 118.5(2) yes
C29 . C30 . C31 . 119.9(3) yes
C29 . C30 . H301 . 114.2 no
C31 . C30 . H301 . 125.9 no
C30 . C31 . C32 . 120.5(3) yes
C30 . C31 . H311 . 119.7 no
C32 . C31 . H311 . 119.5 no
C27 . C32 . C31 . 119.8(3) yes
C27 . C32 . H321 . 120.6 no
C31 . C32 . H321 . 119.6 no
C29 . C34 . O33 . 121.1(3) yes
C29 . C34 . N35 . 115.9(2) yes
O33 . C34 . N35 . 123.0(3) yes
C34 . N35 . C36 . 122.1(2) yes
C34 . N35 . H351 . 119.0(12) no
C36 . N35 . H351 . 118.6(12) no
N35 . C36 . C37 . 111.7(2) yes
N35 . C36 . H361 . 112.4 no
C37 . C36 . H361 . 109.9 no
N35 . C36 . H362 . 103.1 no
C37 . C36 . H362 . 108.4 no
H361 . C36 . H362 . 111.2 no
C36 . C37 . O38 . 107.6(2) yes
C36 . C37 . H371 . 107.3 no
O38 . C37 . H371 . 108.7 no
C36 . C37 . H372 . 111.8 no
O38 . C37 . H372 . 110.5 no
H371 . C37 . H372 . 110.7 no
C37 . O38 . C39 . 116.5(2) yes
O38 . C39 . C40 . 115.9(2) yes
O38 . C39 . C44 . 124.7(2) yes
C40 . C39 . C44 . 119.4(2) yes
C39 . C40 . C41 . 120.7(2) yes
C39 . C40 . H401 . 122.4 no
C41 . C40 . H401 . 116.9 no
C40 . C41 . C42 . 119.9(3) yes
C40 . C41 . H411 . 120.1 no
C42 . C41 . H411 . 119.9 no
C41 . C42 . C43 . 119.7(2) yes
C41 . C42 . O45 . 115.6(2) yes
C43 . C42 . O45 . 124.8(2) yes
C42 . C43 . C44 . 120.2(2) yes
C42 . C43 . H431 . 121.2 no
C44 . C43 . H431 . 118.3 no
C43 . C44 . C39 . 120.2(3) yes
C43 . C44 . H441 . 118.7 no
C39 . C44 . H441 . 121.0 no
C42 . O45 . C46 . 117.9(2) yes
O45 . C46 . C47 . 108.3(2) yes
O45 . C46 . H461 . 110.8 no
C47 . C46 . H461 . 111.5 no
O45 . C46 . H462 . 107.0 no
C47 . C46 . H462 . 107.1 no
H461 . C46 . H462 . 111.9 no
C46 . C47 . N48 . 112.7(2) yes
C46 . C47 . H472 . 108.1 no
N48 . C47 . H472 . 105.6 no
C46 . C47 . H471 . 109.2 no
N48 . C47 . H471 . 111.2 no
H472 . C47 . H471 . 109.9 no
C47 . N48 . N49 . 120.5(2) yes
C47 . N48 . C51 . 129.1(2) yes
N49 . N48 . C51 . 110.4(2) yes
N48 . N49 . N50 . 107.6(2) yes
N49 . N50 . C52 . 108.8(2) yes
N48 . C51 . C52 . 105.4(2) yes
N48 . C51 . H511 . 125.4 no
C52 . C51 . H511 . 129.2 no
C2 . C52 . C51 . 128.9(3) yes
C2 . C52 . N50 . 123.2(2) yes
C51 . C52 . N50 . 107.9(3) yes
O2 . S1 . C57 . 106.63(13) yes
O2 . S1 . C58 . 106.55(13) yes
C57 . S1 . C58 . 98.55(16) yes
S1 . C57 . H571 . 109.5 no
S1 . C57 . H573 . 109.9 no
H571 . C57 . H573 . 111.3 no
S1 . C57 . H572 . 109.2 no
H571 . C57 . H572 . 110.4 no
H573 . C57 . H572 . 106.4 no
S1 . C58 . H582 . 106.6 no
S1 . C58 . H581 . 110.3 no
H582 . C58 . H581 . 107.2 no
S1 . C58 . H583 . 110.9 no
H582 . C58 . H583 . 110.6 no
H581 . C58 . H583 . 111.1 no
Cl4 . C59 . Cl3 . 110.1(3) yes
Cl4 . C59 . H592 . 108.4 no
Cl3 . C59 . H592 . 104.1 no
Cl4 . C59 . H591 . 111.3 no
Cl3 . C59 . H591 . 111.1 no
H592 . C59 . H591 . 111.6 no

loop_
_geom_bond_atom_site_label_1
_geom_bond_site_symmetry_1
_geom_bond_atom_site_label_2
_geom_bond_site_symmetry_2
_geom_bond_distance
_geom_bond_publ_flag
N1 . C2 . 1.346(4) yes
N1 . C6 . 1.339(4) yes
C2 . C3 . 1.395(4) yes
C2 . C52 . 1.467(4) yes
C3 . C4 . 1.379(4) yes
C3 . H31 . 0.927 no
C4 . C5 . 1.386(4) yes
C4 . H41 . 0.905 no
C5 . C6 . 1.400(4) yes
C5 . H51 . 0.954 no
C6 . C7 . 1.464(4) yes
C7 . C8 . 1.375(4) yes
C7 . N9 . 1.363(4) yes
C8 . N11 . 1.348(4) yes
C8 . H81 . 0.958 no
N9 . N10 . 1.308(4) yes
N10 . N11 . 1.352(3) yes
N11 . C12 . 1.459(4) yes
C12 . C13 . 1.509(4) yes
C12 . H122 . 0.984 no
C12 . H121 . 0.980 no
C13 . O14 . 1.431(3) yes
C13 . H132 . 0.969 no
C13 . H131 . 0.976 no
O14 . C15 . 1.377(3) yes
C15 . C16 . 1.390(4) yes
C15 . C20 . 1.387(4) yes
C16 . C17 . 1.392(4) yes
C16 . H161 . 0.938 no
C17 . C18 . 1.386(4) yes
C17 . H171 . 0.914 no
C18 . C19 . 1.391(4) yes
C18 . O21 . 1.372(3) yes
C19 . C20 . 1.382(4) yes
C19 . H191 . 0.979 no
C20 . H201 . 0.961 no
O21 . C22 . 1.434(3) yes
C22 . C23 . 1.517(3) yes
C22 . H222 . 0.970 no
C22 . H221 . 0.960 no
C23 . N24 . 1.459(3) yes
C23 . H231 . 0.948 no
C23 . H232 . 0.960 no
N24 . C26 . 1.346(3) yes
N24 . H241 . 0.855(18) no
O25 . C26 . 1.225(3) yes
C26 . C27 . 1.506(4) yes
C27 . C28 . 1.386(4) yes
C27 . C32 . 1.398(4) yes
C28 . C29 . 1.394(4) yes
C28 . H281 . 0.943 no
C29 . C30 . 1.395(4) yes
C29 . C34 . 1.495(4) yes
C30 . C31 . 1.388(4) yes
C30 . H301 . 0.930 no
C31 . C32 . 1.387(4) yes
C31 . H311 . 0.908 no
C32 . H321 . 0.931 no
O33 . C34 . 1.235(3) yes
C34 . N35 . 1.353(4) yes
N35 . C36 . 1.448(4) yes
N35 . H351 . 0.873(18) no
C36 . C37 . 1.516(4) yes
C36 . H361 . 1.007 no
C36 . H362 . 0.985 no
C37 . O38 . 1.436(3) yes
C37 . H371 . 0.985 no
C37 . H372 . 0.978 no
O38 . C39 . 1.380(3) yes
C39 . C40 . 1.392(4) yes
C39 . C44 . 1.389(4) yes
C40 . C41 . 1.380(4) yes
C40 . H401 . 0.958 no
C41 . C42 . 1.400(4) yes
C41 . H411 . 0.940 no
C42 . C43 . 1.384(4) yes
C42 . O45 . 1.380(3) yes
C43 . C44 . 1.396(4) yes
C43 . H431 . 0.958 no
C44 . H441 . 0.931 no
O45 . C46 . 1.426(3) yes
C46 . C47 . 1.508(4) yes
C46 . H461 . 0.966 no
C46 . H462 . 0.998 no
C47 . N48 . 1.456(4) yes
C47 . H472 . 0.972 no
C47 . H471 . 0.983 no
N48 . N49 . 1.349(3) yes
N48 . C51 . 1.334(4) yes
N49 . N50 . 1.303(4) yes
N50 . C52 . 1.364(4) yes
C51 . C52 . 1.369(4) yes
C51 . H511 . 0.920 no
S1 . O2 . 1.503(2) yes
S1 . C57 . 1.788(3) yes
S1 . C58 . 1.785(3) yes
Cl3 . C59 . 1.764(6) yes
Cl4 . C59 . 1.771(7) yes
C57 . H571 . 0.949 no
C57 . H573 . 0.974 no
C57 . H572 . 0.991 no
C58 . H582 . 0.961 no
C58 . H581 . 0.973 no
C58 . H583 . 0.934 no
C59 . H592 . 0.965 no
C59 . H591 . 1.004 no

loop_
_geom_hbond_atom_site_label_D
_geom_hbond_site_symmetry_D
_geom_hbond_atom_site_label_H
_geom_hbond_site_symmetry_H
_geom_hbond_atom_site_label_A
_geom_hbond_site_symmetry_A
_geom_hbond_angle_DHA
_geom_hbond_distance_DH
_geom_hbond_distance_HA
_geom_hbond_distance_DA
_geom_hbond_publ_flag
C16 . H161 . O33 8_646 171.56(9) 0.938 2.306 3.237(4) yes
C47 . H471 . O25 7_454 136.12(8) 0.983 2.530 3.309(4) yes
C43 . H431 . O25 8_656 175.22(8) 0.958 2.514 3.470(4) yes
C28 . H281 . O2 . 134.89(8) 0.943 2.387 3.125(4) yes
C22 . H221 . N9 5_555 154.48(8) 0.960 2.531 3.423(4) yes
C32 . H321 . O45 7_555 158.47(7) 0.931 2.553 3.436(4) yes
C57 . H571 . O21 . 138.05(8) 0.949 2.595 3.361(4) yes
N24 . H241 . O2 . 164(3) 0.855 2.210 3.043(4) yes
C57 . H573 . O33 4_657 152.78(9) 0.974 2.537 3.432(4) yes
N35 . H351 . O2 . 169(3) 0.873 2.152 3.013(4) yes
